data_1553953
loop_
_publ_author_name
'Liu, Xinming'
'Sun, Huiliang'
'Xu, Wan'
'Wan, Shisheng'
'Shi, Jianwu'
'Li, Chunli'
'Wang, Hua'

_publ_section_title
;
 Syntheses and structures of [7]helicene and double helicene based on
 dithieno[2,3-b:2&#x2032;,3&#x2032;-d]thiophene
;
_journal_issue 8
_journal_name_full 'Organic Chemistry Frontiers'
_journal_page_first 1257
_journal_paper_doi 10.1039/C7QO01049D
_journal_volume 5
_journal_year 2018
_chemical_formula_moiety 'C22 H20 S7 Si2'
_chemical_formula_sum 'C22 H20 S7 Si2'
_chemical_formula_weight 564.98
_space_group_IT_number 14
_space_group_name_Hall '-P 2ybc'
_space_group_name_H-M_alt 'P 1 21/c 1'
_symmetry_cell_setting monoclinic
_symmetry_space_group_name_H-M 'P 1 21/c 1'
_atom_sites_solution_hydrogens geomconstrmixed
_atom_sites_solution_primary direct
_atom_sites_solution_secondary difmap
_audit_creation_method SHELXL-97
_audit_update_record
;
2017-11-23 deposited with the CCDC.
2018-02-06 downloaded from the CCDC.
;
_cell_angle_alpha 90.00
_cell_angle_beta 103.753(3)
_cell_angle_gamma 90.00
_cell_formula_units_Z 4
_cell_length_a 19.710(4)
_cell_length_b 13.215(3)
_cell_length_c 10.489(2)
_cell_measurement_reflns_used 6324
_cell_measurement_temperature 296(2)
_cell_measurement_theta_max 27.97
_cell_measurement_theta_min 2.52
_cell_volume 2653.7(10)
_computing_cell_refinement 'Bruker SAINT'
_computing_data_collection 'Bruker APEX2'
_computing_data_reduction 'Bruker SAINT'
_computing_molecular_graphics 'Bruker SHELXTL'
_computing_publication_material 'Bruker SHELXTL'
_computing_structure_refinement 'SHELXL-97 (Sheldrick, 1997)'
_computing_structure_solution 'SHELXS-97 (Sheldrick, 1990)'
_diffrn_ambient_temperature 296(2)
_diffrn_measured_fraction_theta_full 0.996
_diffrn_measured_fraction_theta_max 0.996
_diffrn_measurement_device_type 'Bruker APEX-II CCD'
_diffrn_measurement_method '\f and \w scans'
_diffrn_radiation_monochromator graphite
_diffrn_radiation_source 'fine-focus sealed tube'
_diffrn_radiation_type MoK\a
_diffrn_radiation_wavelength 0.71073
_diffrn_reflns_av_R_equivalents 0.0230
_diffrn_reflns_av_sigmaI/netI 0.0253
_diffrn_reflns_limit_h_max 24
_diffrn_reflns_limit_h_min -24
_diffrn_reflns_limit_k_max 14
_diffrn_reflns_limit_k_min -16
_diffrn_reflns_limit_l_max 11
_diffrn_reflns_limit_l_min -12
_diffrn_reflns_number 14534
_diffrn_reflns_theta_full 26.00
_diffrn_reflns_theta_max 26.00
_diffrn_reflns_theta_min 1.87
_diffrn_standards_number 0
_exptl_absorpt_coefficient_mu 0.695
_exptl_absorpt_correction_T_max 0.8346
_exptl_absorpt_correction_T_min 0.7733
_exptl_absorpt_correction_type multi-scan
_exptl_absorpt_process_details SADABS
_exptl_crystal_colour yellow
_exptl_crystal_density_diffrn 1.414
_exptl_crystal_density_method 'not measured'
_exptl_crystal_description block
_exptl_crystal_F_000 1168
_exptl_crystal_size_max 0.39
_exptl_crystal_size_mid 0.32
_exptl_crystal_size_min 0.27
_refine_diff_density_max 0.411
_refine_diff_density_min -0.554
_refine_diff_density_rms 0.068
_refine_ls_extinction_method none
_refine_ls_goodness_of_fit_ref 1.087
_refine_ls_matrix_type full
_refine_ls_number_parameters 280
_refine_ls_number_reflns 5193
_refine_ls_number_restraints 21
_refine_ls_restrained_S_all 1.308
_refine_ls_R_factor_all 0.0446
_refine_ls_R_factor_gt 0.0356
_refine_ls_shift/su_max 0.000
_refine_ls_shift/su_mean 0.000
_refine_ls_structure_factor_coef Fsqd
_refine_ls_weighting_details 'calc w=1/[\s^2^(Fo^2^)+(0.0575P)^2^+0.6669P] where P=(Fo^2^+2Fc^2^)/3'
_refine_ls_weighting_scheme calc
_refine_ls_wR_factor_gt 0.0985
_refine_ls_wR_factor_ref 0.1037
_reflns_number_gt 4296
_reflns_number_total 5193
_reflns_threshold_expression >2sigma(I)
_cod_data_source_file c7qo01049d2.cif
_cod_data_source_block q
_cod_depositor_comments
;
The following automatic conversions were performed:

data item '_exptl_absorpt_correction_type' value 'Multi-scan' was
changed to 'multi-scan' in accordance with the
/home/saulius/struct/COD-crude-data/automatic-downloads/DataCite-retrospective/RSC/depositions/lib/dictionaries/cif_core.dic
dictionary named 'cif_core.dic' version 2.4.2 last updated on
2011-04-26.

data item '_symmetry_cell_setting' value 'Monoclinic' was changed to
'monoclinic' in accordance with the
/home/saulius/struct/COD-crude-data/automatic-downloads/DataCite-retrospective/RSC/depositions/lib/dictionaries/cif_core.dic
dictionary named 'cif_core.dic' version 2.4.2 last updated on
2011-04-26.

Automatic conversion script
Id: cif_fix_values 6909 2019-04-08 15:41:33Z antanas 
;
_cod_original_cell_volume 2653.9(9)
_cod_original_sg_symbol_H-M P2(1)/c
_cod_database_code 1553953

loop_
_symmetry_equiv_pos_as_xyz
'x, y, z'
'-x, y+1/2, -z+1/2'
'-x, -y, -z'
'x, -y-1/2, z-1/2'

loop_
_atom_site_label
_atom_site_type_symbol
_atom_site_fract_x
_atom_site_fract_y
_atom_site_fract_z
_atom_site_U_iso_or_equiv
_atom_site_adp_type
_atom_site_occupancy
_atom_site_symmetry_multiplicity
_atom_site_calc_flag
_atom_site_refinement_flags
S1 S 0.31964(3) 0.47153(5) 0.05617(6) 0.03639(17) Uani 1 1 d .
S2 S 0.30452(4) 0.22822(6) -0.20189(8) 0.0534(2) Uani 1 1 d .
S3 S 0.15300(4) 0.26272(6) -0.36420(8) 0.0505(2) Uani 1 1 d .
S4 S 0.03122(4) 0.41410(6) -0.38639(7) 0.0474(2) Uani 1 1 d .
S5 S -0.01784(4) 0.58951(6) -0.23601(7) 0.0455(2) Uani 1 1 d .
S6 S 0.01788(4) 0.68581(6) 0.04326(7) 0.0467(2) Uani 1 1 d .
S7 S 0.19767(4) 0.52081(6) 0.20628(7) 0.04218(19) Uani 1 1 d .
Si1 Si 0.47816(4) 0.45913(6) 0.21814(7) 0.0409(2) Uani 1 1 d .
Si2 Si 0.24453(5) 0.60272(7) 0.49621(8) 0.0521(2) Uani 1 1 d U
C1 C 0.40146(13) 0.4143(2) 0.0881(3) 0.0368(6) Uani 1 1 d .
C2 C 0.39988(14) 0.3304(2) 0.0113(3) 0.0410(6) Uani 1 1 d .
H2A H 0.4384 0.2889 0.0144 0.049 Uiso 1 1 calc R
C3 C 0.33336(14) 0.3133(2) -0.0735(3) 0.0399(6) Uani 1 1 d .
C4 C 0.28202(13) 0.38192(19) -0.0589(2) 0.0339(5) Uani 1 1 d .
C5 C 0.21509(13) 0.36427(19) -0.1505(2) 0.0341(5) Uani 1 1 d .
C6 C 0.22277(14) 0.2845(2) -0.2329(3) 0.0439(6) Uani 1 1 d .
C7 C 0.14539(13) 0.40757(19) -0.1916(2) 0.0342(5) Uani 1 1 d .
C8 C 0.11008(14) 0.3610(2) -0.3079(3) 0.0414(6) Uani 1 1 d .
C9 C 0.10141(13) 0.4874(2) -0.1571(2) 0.0342(5) Uani 1 1 d .
C10 C 0.04209(13) 0.5003(2) -0.2595(3) 0.0395(6) Uani 1 1 d .
C11 C 0.09535(13) 0.55163(19) -0.0472(2) 0.0343(5) Uani 1 1 d .
C12 C 0.03465(14) 0.6099(2) -0.0803(3) 0.0397(6) Uani 1 1 d .
C13 C 0.12848(13) 0.5696(2) 0.0893(3) 0.0356(6) Uani 1 1 d .
C14 C 0.09342(14) 0.6400(2) 0.1490(3) 0.0390(6) Uani 1 1 d .
C15 C 0.12393(14) 0.6570(2) 0.2842(3) 0.0435(6) Uani 1 1 d .
H15A H 0.1067 0.7034 0.3353 0.052 Uiso 1 1 calc R
C16 C 0.18135(15) 0.5980(2) 0.3310(3) 0.0442(7) Uani 1 1 d .
C17 C 0.47570(18) 0.3955(3) 0.3754(3) 0.0578(8) Uani 1 1 d .
H17A H 0.5148 0.4174 0.4430 0.087 Uiso 1 1 calc R
H17B H 0.4779 0.3235 0.3648 0.087 Uiso 1 1 calc R
H17C H 0.4331 0.4128 0.3994 0.087 Uiso 1 1 calc R
C18 C 0.55892(16) 0.4169(3) 0.1681(3) 0.0680(10) Uani 1 1 d .
H18A H 0.5995 0.4375 0.2334 0.102 Uiso 1 1 calc R
H18B H 0.5600 0.4469 0.0853 0.102 Uiso 1 1 calc R
H18C H 0.5586 0.3445 0.1600 0.102 Uiso 1 1 calc R
C19 C 0.4746(2) 0.5981(3) 0.2340(4) 0.0751(11) Uani 1 1 d .
H19A H 0.5136 0.6206 0.3013 0.113 Uiso 1 1 calc R
H19B H 0.4319 0.6168 0.2568 0.113 Uiso 1 1 calc R
H19C H 0.4763 0.6290 0.1520 0.113 Uiso 1 1 calc R
C20 C 0.3110(3) 0.6992(5) 0.4921(5) 0.1210(16) Uani 1 1 d U
H20A H 0.2887 0.7634 0.4690 0.182 Uiso 1 1 calc R
H20B H 0.3364 0.6807 0.4282 0.182 Uiso 1 1 calc R
H20C H 0.3426 0.7040 0.5770 0.182 Uiso 1 1 calc R
C21 C 0.2861(3) 0.4757(4) 0.5352(5) 0.1057(15) Uani 1 1 d U
H21A H 0.3108 0.4579 0.4698 0.159 Uiso 1 1 calc R
H21B H 0.2506 0.4261 0.5361 0.159 Uiso 1 1 calc R
H21C H 0.3182 0.4779 0.6198 0.159 Uiso 1 1 calc R
C22 C 0.1953(3) 0.6329(5) 0.6214(4) 0.1073(14) Uani 1 1 d U
H22A H 0.1735 0.6979 0.6027 0.161 Uiso 1 1 calc R
H22B H 0.2268 0.6341 0.7067 0.161 Uiso 1 1 calc R
H22C H 0.1602 0.5822 0.6196 0.161 Uiso 1 1 calc R

loop_
_atom_site_aniso_label
_atom_site_aniso_U_11
_atom_site_aniso_U_22
_atom_site_aniso_U_33
_atom_site_aniso_U_23
_atom_site_aniso_U_13
_atom_site_aniso_U_12
S1 0.0342(3) 0.0378(4) 0.0372(3) -0.0069(3) 0.0085(3) 0.0012(3)
S2 0.0445(4) 0.0489(4) 0.0593(5) -0.0223(4) -0.0025(3) 0.0129(3)
S3 0.0460(4) 0.0484(4) 0.0492(4) -0.0178(3) -0.0043(3) 0.0053(3)
S4 0.0401(4) 0.0497(4) 0.0440(4) -0.0058(3) -0.0066(3) 0.0054(3)
S5 0.0358(4) 0.0477(4) 0.0490(4) 0.0036(3) 0.0023(3) 0.0100(3)
S6 0.0446(4) 0.0443(4) 0.0518(4) 0.0016(3) 0.0129(3) 0.0154(3)
S7 0.0398(4) 0.0515(4) 0.0351(4) -0.0047(3) 0.0084(3) 0.0119(3)
Si1 0.0402(4) 0.0485(5) 0.0322(4) 0.0014(3) 0.0052(3) -0.0103(3)
Si2 0.0548(5) 0.0602(5) 0.0393(4) -0.0090(4) 0.0073(4) 0.0043(4)
C1 0.0333(13) 0.0435(15) 0.0346(13) -0.0001(11) 0.0104(11) 0.0006(11)
C2 0.0335(13) 0.0439(15) 0.0437(15) -0.0053(12) 0.0056(11) 0.0075(12)
C3 0.0382(14) 0.0370(14) 0.0416(15) -0.0080(11) 0.0037(11) 0.0040(11)
C4 0.0337(13) 0.0331(13) 0.0342(13) -0.0020(10) 0.0064(10) -0.0001(11)
C5 0.0348(13) 0.0313(13) 0.0350(13) 0.0003(10) 0.0061(10) 0.0019(10)
C6 0.0393(14) 0.0420(15) 0.0451(15) -0.0095(12) -0.0005(12) 0.0044(12)
C7 0.0337(13) 0.0343(13) 0.0330(13) 0.0007(10) 0.0046(10) -0.0011(10)
C8 0.0393(14) 0.0392(15) 0.0412(15) -0.0038(12) 0.0006(11) 0.0038(12)
C9 0.0312(13) 0.0350(13) 0.0359(13) 0.0037(10) 0.0073(10) 0.0013(10)
C10 0.0346(14) 0.0406(15) 0.0406(14) 0.0003(12) 0.0036(11) 0.0028(12)
C11 0.0328(13) 0.0341(13) 0.0367(13) 0.0042(10) 0.0097(10) 0.0026(11)
C12 0.0372(14) 0.0381(15) 0.0439(15) 0.0044(12) 0.0097(11) 0.0050(11)
C13 0.0329(13) 0.0344(13) 0.0410(14) 0.0012(11) 0.0114(11) 0.0034(11)
C14 0.0394(14) 0.0348(14) 0.0447(15) 0.0003(11) 0.0134(12) 0.0034(11)
C15 0.0445(15) 0.0447(16) 0.0448(15) -0.0064(12) 0.0175(12) 0.0054(13)
C16 0.0429(15) 0.0519(17) 0.0404(15) -0.0080(12) 0.0149(12) 0.0012(13)
C17 0.063(2) 0.070(2) 0.0389(16) 0.0055(15) 0.0091(14) -0.0122(17)
C18 0.0404(17) 0.108(3) 0.055(2) 0.0101(19) 0.0089(15) -0.0044(18)
C19 0.104(3) 0.055(2) 0.058(2) -0.0028(17) 0.004(2) -0.021(2)
C20 0.101(3) 0.127(3) 0.115(3) 0.019(3) -0.015(3) -0.050(2)
C21 0.120(3) 0.089(3) 0.086(3) -0.015(2) -0.022(2) 0.025(2)
C22 0.116(3) 0.148(3) 0.060(2) -0.016(2) 0.025(2) 0.023(3)

loop_
_atom_type_symbol
_atom_type_description
_atom_type_scat_dispersion_real
_atom_type_scat_dispersion_imag
_atom_type_scat_source
C C 0.0033 0.0016 'International Tables Vol C Tables 4.2.6.8 and 6.1.1.4'
H H 0.0000 0.0000 'International Tables Vol C Tables 4.2.6.8 and 6.1.1.4'
Si Si 0.0817 0.0704 'International Tables Vol C Tables 4.2.6.8 and 6.1.1.4'
S S 0.1246 0.1234 'International Tables Vol C Tables 4.2.6.8 and 6.1.1.4'

loop_
_geom_angle_atom_site_label_1
_geom_angle_atom_site_label_2
_geom_angle_atom_site_label_3
_geom_angle
C4 S1 C1 93.49(12)
C6 S2 C3 89.21(13)
C6 S3 C8 87.91(13)
C8 S4 C10 88.16(13)
C10 S5 C12 88.01(13)
C12 S6 C14 89.36(13)
C13 S7 C16 93.39(13)
C19 Si1 C17 111.09(17)
C19 Si1 C1 109.77(15)
C17 Si1 C1 108.37(13)
C19 Si1 C18 112.0(2)
C17 Si1 C18 108.42(16)
C1 Si1 C18 107.07(14)
C20 Si2 C22 111.3(3)
C20 Si2 C21 110.6(3)
C22 Si2 C21 108.3(3)
C20 Si2 C16 108.76(19)
C22 Si2 C16 108.50(19)
C21 Si2 C16 109.36(17)
C2 C1 S1 110.4(2)
C2 C1 Si1 125.9(2)
S1 C1 Si1 123.56(15)
C1 C2 C3 112.8(2)
C1 C2 H2A 123.6
C3 C2 H2A 123.6
C4 C3 C2 114.5(2)
C4 C3 S2 113.1(2)
C2 C3 S2 132.2(2)
C3 C4 C5 113.0(2)
C3 C4 S1 108.71(19)
C5 C4 S1 138.0(2)
C6 C5 C4 108.4(2)
C6 C5 C7 110.3(2)
C4 C5 C7 141.0(2)
C5 C6 S3 116.0(2)
C5 C6 S2 116.2(2)
S3 C6 S2 127.42(17)
C8 C7 C5 109.0(2)
C8 C7 C9 109.4(2)
C5 C7 C9 141.5(2)
C7 C8 S4 116.3(2)
C7 C8 S3 116.6(2)
S4 C8 S3 126.92(16)
C10 C9 C11 109.0(2)
C10 C9 C7 109.5(2)
C11 C9 C7 141.1(2)
C9 C10 S4 116.1(2)
C9 C10 S5 116.7(2)
S4 C10 S5 126.64(16)
C12 C11 C13 108.4(2)
C12 C11 C9 110.5(2)
C13 C11 C9 140.9(2)
C11 C12 S6 116.0(2)
C11 C12 S5 115.7(2)
S6 C12 S5 128.14(16)
C14 C13 C11 113.5(2)
C14 C13 S7 108.8(2)
C11 C13 S7 137.4(2)
C13 C14 C15 114.6(2)
C13 C14 S6 112.8(2)
C15 C14 S6 132.5(2)
C16 C15 C14 112.7(2)
C16 C15 H15A 123.6
C14 C15 H15A 123.6
C15 C16 S7 110.4(2)
C15 C16 Si2 128.5(2)
S7 C16 Si2 120.68(16)
Si1 C17 H17A 109.5
Si1 C17 H17B 109.5
H17A C17 H17B 109.5
Si1 C17 H17C 109.5
H17A C17 H17C 109.5
H17B C17 H17C 109.5
Si1 C18 H18A 109.5
Si1 C18 H18B 109.5
H18A C18 H18B 109.5
Si1 C18 H18C 109.5
H18A C18 H18C 109.5
H18B C18 H18C 109.5
Si1 C19 H19A 109.5
Si1 C19 H19B 109.5
H19A C19 H19B 109.5
Si1 C19 H19C 109.5
H19A C19 H19C 109.5
H19B C19 H19C 109.5
Si2 C20 H20A 109.5
Si2 C20 H20B 109.5
H20A C20 H20B 109.5
Si2 C20 H20C 109.5
H20A C20 H20C 109.5
H20B C20 H20C 109.5
Si2 C21 H21A 109.5
Si2 C21 H21B 109.5
H21A C21 H21B 109.5
Si2 C21 H21C 109.5
H21A C21 H21C 109.5
H21B C21 H21C 109.5
Si2 C22 H22A 109.5
Si2 C22 H22B 109.5
H22A C22 H22B 109.5
Si2 C22 H22C 109.5
H22A C22 H22C 109.5
H22B C22 H22C 109.5

loop_
_geom_bond_atom_site_label_1
_geom_bond_atom_site_label_2
_geom_bond_distance
S1 C4 1.727(3)
S1 C1 1.740(3)
S2 C6 1.734(3)
S2 C3 1.742(3)
S3 C6 1.723(3)
S3 C8 1.729(3)
S4 C8 1.726(3)
S4 C10 1.726(3)
S5 C10 1.727(3)
S5 C12 1.734(3)
S6 C12 1.732(3)
S6 C14 1.740(3)
S7 C13 1.728(3)
S7 C16 1.748(3)
Si1 C19 1.846(4)
Si1 C17 1.862(3)
Si1 C1 1.875(3)
Si1 C18 1.876(4)
Si2 C20 1.836(5)
Si2 C22 1.851(4)
Si2 C21 1.870(5)
Si2 C16 1.879(3)
C1 C2 1.367(4)
C2 C3 1.417(4)
C2 H2A 0.9300
C3 C4 1.395(4)
C4 C5 1.454(3)
C5 C6 1.394(4)
C5 C7 1.456(3)
C7 C8 1.395(4)
C7 C9 1.465(4)
C9 C10 1.397(3)
C9 C11 1.459(4)
C11 C12 1.395(4)
C11 C13 1.445(4)
C13 C14 1.393(4)
C14 C15 1.421(4)
C15 C16 1.367(4)
C15 H15A 0.9300
C17 H17A 0.9600
C17 H17B 0.9600
C17 H17C 0.9600
C18 H18A 0.9600
C18 H18B 0.9600
C18 H18C 0.9600
C19 H19A 0.9600
C19 H19B 0.9600
C19 H19C 0.9600
C20 H20A 0.9600
C20 H20B 0.9600
C20 H20C 0.9600
C21 H21A 0.9600
C21 H21B 0.9600
C21 H21C 0.9600
C22 H22A 0.9600
C22 H22B 0.9600
C22 H22C 0.9600
